data_8100151
loop_
_publ_author_name
'Khelifi, Mabrouk'
'Loukil, Mohamed'
'Kabadou, Ahlem'
'Zouari, Ridha'
'Ben Salah, Abd Elhamid'
'Fuess, Hartmut'

_publ_section_title
;
 Crystal structure of potassium bismuth dichloride sulfate, KBiCl~2~SO~4~
;
_journal_coden_ASTM ZKNSFT
_journal_issue 3
_journal_name_full 'Zeitschrift f\"ur Kristallographie - New Crystal Structures'
_journal_page_first 203
_journal_page_last 204
_journal_paper_doi 10.1524/ncrs.2004.219.14.223
_journal_volume 219
_journal_year 2004
_chemical_formula_sum 'Bi Cl2 K O4 S'
_chemical_formula_weight 415.04
_space_group_IT_number 19
_symmetry_cell_setting orthorhombic
_symmetry_space_group_name_Hall 'P 2ac 2ab'
_symmetry_space_group_name_H-M 'P 21 21 21'
_cell_angle_alpha 90.00
_cell_angle_beta 90.00
_cell_angle_gamma 90.00
_cell_formula_units_Z 4
_cell_length_a 6.3814(6)
_cell_length_b 7.3111(6)
_cell_length_c 15.3672(14)
_cell_measurement_temperature 293(2)
_cell_volume 716.96(11)
_diffrn_ambient_temperature 293(2)
_exptl_crystal_density_diffrn 3.845
_cod_depositor_comments
;
 Updated bibliographic information.

 Antanas Vaitkus,
 2020-10-02

The following automatic conversions were performed:
'_symmetry_cell_setting' value 'Orthorhombic' changed to 'orthorhombic'
according to '/home/saulius/struct/CIF-dictionaries/cif_core.dic'
dictionary named 'cif_core.dic' version 2.4.1 from 2010-06-29.

Automatic conversion script
Id: cif_fix_enum 1527 2010-12-29 10:47:43Z saulius 
;
_cod_database_code 8100151

loop_
_symmetry_equiv_pos_as_xyz
'x, y, z'
'-x+1/2, -y, z+1/2'
'-x, y+1/2, -z+1/2'
'x+1/2, -y+1/2, -z'

loop_
_atom_site_label
_atom_site_type_symbol
_atom_site_fract_x
_atom_site_fract_y
_atom_site_fract_z
_atom_site_U_iso_or_equiv
_atom_site_adp_type
_atom_site_occupancy
_atom_site_symmetry_multiplicity
_atom_site_Wyckoff_symbol
_atom_site_calc_flag
_atom_site_refinement_flags
_atom_site_disorder_assembly
_atom_site_disorder_group
Bi1 Bi 1.01434(4) 0.63615(4) 0.616431(18) 0.01699(9) Uani 1 4 a d . . .
K1 K 0.4707(4) 1.2029(3) 0.65707(15) 0.0409(5) Uani 1 4 a d . . .
Cl1 Cl 0.9324(3) 0.3320(3) 0.55215(16) 0.0316(5) Uani 1 4 a d . . .
Cl2 Cl 1.1017(3) 0.4935(3) 0.76497(15) 0.0293(5) Uani 1 4 a d . . .
S1 S 1.0064(2) 0.8165(2) 0.38729(12) 0.0166(3) Uani 1 4 a d . . .
O1 O 0.8556(8) 0.9631(8) 0.4151(4) 0.0223(13) Uani 1 4 a d . . .
O2 O 1.1548(7) 0.8985(9) 0.3234(4) 0.0259(14) Uani 1 4 a d . . .
O3 O 1.1316(9) 0.7520(9) 0.4625(4) 0.0304(16) Uani 1 4 a d . . .
O4 O 0.8818(8) 0.6704(8) 0.3476(5) 0.0286(15) Uani 1 4 a d . . .

loop_
_atom_site_aniso_label
_atom_site_aniso_U_11
_atom_site_aniso_U_22
_atom_site_aniso_U_33
_atom_site_aniso_U_23
_atom_site_aniso_U_13
_atom_site_aniso_U_12
Bi1 0.01314(11) 0.01923(14) 0.01862(13) 0.00110(12) -0.00008(12) -0.00005(12)
K1 0.0675(14) 0.0253(8) 0.0297(11) 0.0049(9) 0.0031(12) 0.0060(11)
Cl1 0.0347(10) 0.0277(11) 0.0324(12) -0.0077(10) 0.0035(9) -0.0066(9)
Cl2 0.0316(10) 0.0309(11) 0.0252(12) 0.0091(10) -0.0060(9) -0.0028(9)
S1 0.0124(7) 0.0205(8) 0.0168(8) 0.0029(7) -0.0007(10) -0.0004(7)
O1 0.015(2) 0.019(3) 0.032(4) -0.003(3) 0.003(2) 0.001(2)
O2 0.015(2) 0.035(4) 0.028(4) 0.001(3) 0.001(2) 0.001(3)
O3 0.023(3) 0.041(4) 0.027(4) 0.020(3) -0.003(3) 0.001(3)
O4 0.021(2) 0.019(3) 0.046(4) -0.007(3) -0.001(3) -0.003(2)

loop_
_geom_bond_atom_site_label_1
_geom_bond_atom_site_label_2
_geom_bond_distance
_geom_bond_site_symmetry_2
_geom_bond_publ_flag
Bi1 O1 2.346(5) 4_566 ?
Bi1 O2 2.487(5) 4_466 ?
Bi1 Cl1 2.489(2) . ?
Bi1 Cl2 2.571(2) . ?
Bi1 O3 2.622(6) . ?
Bi1 K1 4.348(2) 1_645 ?
K1 O2 2.780(6) 2_675 ?
K1 O1 2.780(6) 4_476 ?
K1 O4 2.789(6) 4_466 ?
K1 O2 3.156(6) 4_476 ?
K1 O4 3.213(7) 2_675 ?
K1 Cl1 3.234(3) 4_466 ?
K1 Cl2 3.350(3) 3_756 ?
K1 Cl1 3.489(3) 1_565 ?
K1 S1 3.544(3) 2_675 ?
K1 Cl2 3.579(3) 1_465 ?
K1 S1 3.586(3) 4_476 ?
K1 Bi1 4.348(2) 1_465 ?
Cl1 K1 3.234(3) 4_566 ?
Cl1 K1 3.489(3) 1_545 ?
Cl2 K1 3.350(3) 3_746 ?
Cl2 K1 3.579(3) 1_645 ?
S1 O4 1.464(6) . ?
S1 O3 1.482(6) . ?
S1 O2 1.490(6) . ?
S1 O1 1.503(6) . ?
S1 K1 3.544(3) 2_674 ?
S1 K1 3.586(3) 4_576 ?
O1 Bi1 2.346(5) 4_466 ?
O1 K1 2.780(6) 4_576 ?
O2 Bi1 2.487(5) 4_566 ?
O2 K1 2.780(6) 2_674 ?
O2 K1 3.156(6) 4_576 ?
O4 K1 2.789(6) 4_566 ?
O4 K1 3.213(7) 2_674 ?
